data_4028554
loop_
_publ_author_name
'Styliana I. Mirallai'
'Maria Manoli'
'Panayiotis A. Koutentis'

_publ_section_title
;
 Reactions of Tetracyanoethylene with N'-Arylbenzamidines: A Route to
 2-Phenyl-3H-imidazo[4,5-b]quinoline-9-carbonitriles
;
_journal_name_full 'Journal of Organic Chemistry'
_journal_page_first 8655
_journal_page_last 8668
_journal_paper_doi 10.1021/jo4013699
_journal_volume 78
_journal_year 2013
_chemical_formula_moiety 'C18 H11 N5'
_chemical_formula_sum 'C18 H11 N5'
_chemical_formula_weight 297.32
_chemical_name_systematic
; 
 ? 
;
_space_group_IT_number 14
_symmetry_cell_setting monoclinic
_symmetry_space_group_name_Hall '-P 2ybc'
_symmetry_space_group_name_H-M 'P 1 21/c 1'
_atom_sites_solution_hydrogens geom
_atom_sites_solution_primary direct
_atom_sites_solution_secondary difmap
_audit_creation_method SHELXL-97
_cell_angle_alpha 90.00
_cell_angle_beta 104.911(7)
_cell_angle_gamma 90.00
_cell_formula_units_Z 4
_cell_length_a 8.5353(6)
_cell_length_b 14.8828(10)
_cell_length_c 11.7854(8)
_cell_measurement_reflns_used 2301
_cell_measurement_temperature 100.05(10)
_cell_measurement_theta_max 28.9021
_cell_measurement_theta_min 2.9771
_cell_volume 1446.68(18)
_computing_structure_refinement 'SHELXL-97 (Sheldrick, 1997)'
_computing_structure_solution 'SHELXS-97 (Sheldrick, 1990)'
_diffrn_ambient_temperature 100(2)
_diffrn_detector_area_resol_mean 10.4223
_diffrn_measured_fraction_theta_full 0.998
_diffrn_measured_fraction_theta_max 0.998
_diffrn_measurement_device_type 'SuperNova, Dual, Cu at zero, Atlas'
_diffrn_measurement_method '\w scans'
_diffrn_radiation_monochromator mirror
_diffrn_radiation_source 'SuperNova (Mo) x-ray Source'
_diffrn_radiation_type MoK\a
_diffrn_radiation_wavelength 0.71073
_diffrn_reflns_av_R_equivalents 0.0270
_diffrn_reflns_av_sigmaI/netI 0.0379
_diffrn_reflns_limit_h_max 10
_diffrn_reflns_limit_h_min -10
_diffrn_reflns_limit_k_max 15
_diffrn_reflns_limit_k_min -17
_diffrn_reflns_limit_l_max 14
_diffrn_reflns_limit_l_min -13
_diffrn_reflns_number 5481
_diffrn_reflns_theta_full 25.00
_diffrn_reflns_theta_max 25.00
_diffrn_reflns_theta_min 2.98
_exptl_absorpt_coefficient_mu 0.086
_exptl_absorpt_correction_T_max 1.00000
_exptl_absorpt_correction_T_min 0.80120
_exptl_absorpt_correction_type multi-scan
_exptl_absorpt_process_details 'empirical absorption correction (CrysAlis RED, Oxford Diffraction)'
_exptl_crystal_colour yellow
_exptl_crystal_density_diffrn 1.365
_exptl_crystal_description rectangle
_exptl_crystal_F_000 616
_exptl_crystal_size_max 0.19
_exptl_crystal_size_mid 0.10
_exptl_crystal_size_min 0.06
_refine_diff_density_max 0.197
_refine_diff_density_min -0.209
_refine_diff_density_rms 0.045
_refine_ls_extinction_method none
_refine_ls_goodness_of_fit_ref 1.066
_refine_ls_hydrogen_treatment mixed
_refine_ls_matrix_type full
_refine_ls_number_parameters 211
_refine_ls_number_reflns 2540
_refine_ls_number_restraints 0
_refine_ls_restrained_S_all 1.066
_refine_ls_R_factor_all 0.0536
_refine_ls_R_factor_gt 0.0432
_refine_ls_shift/su_max 0.000
_refine_ls_shift/su_mean 0.000
_refine_ls_structure_factor_coef Fsqd
_refine_ls_weighting_details 'calc w=1/[\s^2^(Fo^2^)+(0.0556P)^2^+0.3761P] where P=(Fo^2^+2Fc^2^)/3'
_refine_ls_weighting_scheme calc
_refine_ls_wR_factor_gt 0.1093
_refine_ls_wR_factor_ref 0.1153
_reflns_number_gt 2113
_reflns_number_total 2540
_reflns_threshold_expression >2sigma(I)
_cod_data_source_file jo4013699_si_005.cif
_cod_data_source_block shelxl
_cod_original_cell_volume 1446.68(17)
_cod_original_sg_symbol_H-M 'P 21/c'
_cod_database_code 4028554

loop_
_symmetry_equiv_pos_as_xyz
'x, y, z'
'-x, y+1/2, -z+1/2'
'-x, -y, -z'
'x, -y-1/2, z-1/2'

loop_
_atom_site_label
_atom_site_type_symbol
_atom_site_fract_x
_atom_site_fract_y
_atom_site_fract_z
_atom_site_U_iso_or_equiv
_atom_site_adp_type
_atom_site_occupancy
_atom_site_symmetry_multiplicity
_atom_site_calc_flag
_atom_site_refinement_flags
C1 C 0.40496(19) 0.33850(12) 1.19484(15) 0.0207(4) Uani 1 1 d .
C2 C 0.31975(19) 0.39752(12) 1.11082(14) 0.0202(4) Uani 1 1 d .
C3 C 0.37324(19) 0.40448(11) 1.00591(14) 0.0186(4) Uani 1 1 d .
C4 C 0.58797(19) 0.31333(12) 1.09037(14) 0.0204(4) Uani 1 1 d .
C5 C 0.74494(19) 0.27426(12) 1.08433(14) 0.0207(4) Uani 1 1 d .
C6 C 0.8177(2) 0.30134(12) 0.99659(15) 0.0226(4) Uani 1 1 d .
H6 H 0.7656 0.3425 0.9401 0.027 Uiso 1 1 calc R
C7 C 0.9670(2) 0.26711(13) 0.99351(15) 0.0250(4) Uani 1 1 d .
H7 H 1.0153 0.2858 0.9352 0.030 Uiso 1 1 calc R
C8 C 1.0450(2) 0.20543(13) 1.07639(15) 0.0260(4) Uani 1 1 d .
H8 H 1.1455 0.1826 1.0740 0.031 Uiso 1 1 calc R
C9 C 0.9730(2) 0.17769(14) 1.16303(16) 0.0303(5) Uani 1 1 d .
H9 H 1.0249 0.1358 1.2186 0.036 Uiso 1 1 calc R
C10 C 0.8241(2) 0.21207(13) 1.16727(15) 0.0266(4) Uani 1 1 d .
H10 H 0.7767 0.1934 1.2260 0.032 Uiso 1 1 calc R
C11 C 0.31364(19) 0.46483(12) 0.80072(14) 0.0197(4) Uani 1 1 d .
C12 C 0.4192(2) 0.41387(12) 0.75499(15) 0.0216(4) Uani 1 1 d .
H12 H 0.4818 0.3690 0.7998 0.026 Uiso 1 1 calc R
C13 C 0.4301(2) 0.43080(13) 0.64129(15) 0.0252(4) Uani 1 1 d .
H13 H 0.5012 0.3971 0.6105 0.030 Uiso 1 1 calc R
C14 C 0.3376(2) 0.49655(12) 0.57327(15) 0.0274(4) Uani 1 1 d .
H14 H 0.3456 0.5069 0.4972 0.033 Uiso 1 1 calc R
C15 C 0.2326(2) 0.54695(13) 0.61939(16) 0.0285(4) Uani 1 1 d .
H15 H 0.1699 0.5916 0.5741 0.034 Uiso 1 1 calc R
C16 C 0.2204(2) 0.53138(12) 0.73235(15) 0.0235(4) Uani 1 1 d .
H16 H 0.1496 0.5656 0.7628 0.028 Uiso 1 1 calc R
C17 C 0.1858(2) 0.44875(12) 1.12665(14) 0.0230(4) Uani 1 1 d .
C18 C 0.3502(2) 0.32124(12) 1.29969(15) 0.0238(4) Uani 1 1 d .
N1 N 0.51115(15) 0.36537(10) 1.00056(11) 0.0188(3) Uani 1 1 d .
N2 N 0.53678(16) 0.29376(10) 1.18635(12) 0.0221(4) Uani 1 1 d .
N3 N 0.28475(17) 0.45087(10) 0.91303(12) 0.0213(3) Uani 1 1 d .
N4 N 0.07873(19) 0.49255(11) 1.13560(13) 0.0312(4) Uani 1 1 d .
N5 N 0.30410(19) 0.30646(12) 1.38079(13) 0.0324(4) Uani 1 1 d .
H3 H 0.193(3) 0.4769(15) 0.9224(18) 0.039 Uiso 1 1 d .

loop_
_atom_site_aniso_label
_atom_site_aniso_U_11
_atom_site_aniso_U_22
_atom_site_aniso_U_33
_atom_site_aniso_U_23
_atom_site_aniso_U_13
_atom_site_aniso_U_12
C1 0.0175(8) 0.0223(9) 0.0224(9) -0.0038(8) 0.0057(7) -0.0027(7)
C2 0.0195(8) 0.0208(9) 0.0218(9) -0.0048(7) 0.0082(7) -0.0036(7)
C3 0.0184(8) 0.0161(9) 0.0207(8) -0.0025(7) 0.0041(6) -0.0024(7)
C4 0.0201(9) 0.0199(9) 0.0209(9) -0.0041(7) 0.0051(7) -0.0040(7)
C5 0.0186(9) 0.0223(9) 0.0207(8) -0.0050(8) 0.0041(7) -0.0009(7)
C6 0.0209(9) 0.0238(10) 0.0231(9) -0.0006(8) 0.0055(7) 0.0008(7)
C7 0.0214(9) 0.0286(10) 0.0268(9) -0.0036(8) 0.0097(7) -0.0028(8)
C8 0.0163(9) 0.0331(11) 0.0276(9) -0.0072(8) 0.0037(7) 0.0033(8)
C9 0.0264(10) 0.0366(12) 0.0266(9) 0.0044(9) 0.0046(7) 0.0096(8)
C10 0.0240(9) 0.0354(11) 0.0219(9) 0.0018(8) 0.0085(7) 0.0031(8)
C11 0.0183(8) 0.0217(9) 0.0190(8) -0.0017(7) 0.0047(6) -0.0055(7)
C12 0.0215(9) 0.0214(9) 0.0214(8) 0.0014(7) 0.0044(7) -0.0006(7)
C13 0.0248(9) 0.0272(11) 0.0265(9) -0.0022(8) 0.0115(7) -0.0016(8)
C14 0.0341(10) 0.0294(11) 0.0208(9) 0.0040(8) 0.0107(8) -0.0022(8)
C15 0.0320(10) 0.0259(11) 0.0276(10) 0.0069(8) 0.0078(8) 0.0029(8)
C16 0.0240(9) 0.0218(10) 0.0264(9) -0.0010(8) 0.0094(7) 0.0016(7)
C17 0.0242(9) 0.0258(10) 0.0197(9) 0.0017(8) 0.0069(7) -0.0008(8)
C18 0.0207(9) 0.0245(10) 0.0263(10) -0.0006(8) 0.0062(7) 0.0031(7)
N1 0.0160(7) 0.0202(8) 0.0205(7) -0.0022(6) 0.0053(5) -0.0005(6)
N2 0.0211(8) 0.0245(9) 0.0215(8) -0.0008(7) 0.0067(6) -0.0010(6)
N3 0.0211(8) 0.0223(8) 0.0213(7) 0.0006(6) 0.0071(6) 0.0023(6)
N4 0.0320(9) 0.0358(10) 0.0284(8) 0.0037(7) 0.0127(7) 0.0067(8)
N5 0.0354(9) 0.0373(10) 0.0270(9) 0.0040(8) 0.0129(7) 0.0043(7)

loop_
_atom_type_symbol
_atom_type_description
_atom_type_scat_dispersion_real
_atom_type_scat_dispersion_imag
_atom_type_scat_source
C C 0.0033 0.0016 'International Tables Vol C Tables 4.2.6.8 and 6.1.1.4'
H H 0.0000 0.0000 'International Tables Vol C Tables 4.2.6.8 and 6.1.1.4'
N N 0.0061 0.0033 'International Tables Vol C Tables 4.2.6.8 and 6.1.1.4'

loop_
_geom_angle_atom_site_label_1
_geom_angle_atom_site_label_2
_geom_angle_atom_site_label_3
_geom_angle
N2 C1 C2 124.21(15)
N2 C1 C18 116.00(15)
C2 C1 C18 119.79(15)
C1 C2 C17 122.54(15)
C1 C2 C3 116.10(15)
C17 C2 C3 121.36(15)
N1 C3 N3 120.23(15)
N1 C3 C2 119.59(15)
N3 C3 C2 120.18(15)
N1 C4 N2 126.23(15)
N1 C4 C5 117.05(14)
N2 C4 C5 116.72(15)
C10 C5 C6 119.01(15)
C10 C5 C4 120.73(15)
C6 C5 C4 120.24(15)
C7 C6 C5 120.16(17)
C8 C7 C6 120.44(16)
C7 C8 C9 119.74(16)
C10 C9 C8 120.21(17)
C9 C10 C5 120.44(16)
C12 C11 C16 119.73(15)
C12 C11 N3 124.51(16)
C16 C11 N3 115.65(15)
C11 C12 C13 119.10(17)
C14 C13 C12 121.27(16)
C13 C14 C15 119.28(16)
C16 C15 C14 120.33(17)
C15 C16 C11 120.28(16)
N4 C17 C2 176.98(18)
N5 C18 C1 178.41(19)
C3 N1 C4 118.38(14)
C1 N2 C4 114.71(15)
C3 N3 C11 129.40(15)

loop_
_geom_bond_atom_site_label_1
_geom_bond_atom_site_label_2
_geom_bond_distance
C1 N2 1.333(2)
C1 C2 1.382(2)
C1 C18 1.452(2)
C2 C17 1.426(2)
C2 C3 1.428(2)
C3 N1 1.329(2)
C3 N3 1.349(2)
C4 N1 1.339(2)
C4 N2 1.345(2)
C4 C5 1.479(2)
C5 C10 1.389(3)
C5 C6 1.396(2)
C6 C7 1.381(2)
C7 C8 1.380(3)
C8 C9 1.383(3)
C9 C10 1.382(2)
C11 C12 1.388(2)
C11 C16 1.390(2)
C11 N3 1.423(2)
C12 C13 1.390(2)
C13 C14 1.378(2)
C14 C15 1.382(3)
C15 C16 1.381(2)
C17 N4 1.149(2)
C18 N5 1.145(2)
